data_4332722
loop_
_publ_author_name
'El-Kadri, Oussama M.'
'Heeg, Mary Jane'
'Winter, Charles H.'

_publ_section_title
;
 Synthesis, Structure, and Properties of a Dimeric Chromium(II) Pyrazolato
 Complex with a Long Chromium&#x2212;Chromium Distance. Maintenance of a
 Dimeric Structure in Solution and Interconversion between Dimeric and
 Monomeric Structures
;
_journal_issue 14
_journal_name_full 'Inorganic Chemistry'
_journal_page_first 5278
_journal_page_last 5280
_journal_paper_doi 10.1021/ic060749w
_journal_volume 45
_journal_year 2006
_chemical_formula_sum 'C40 H64 Cr N6'
_chemical_formula_weight 680.97
_chemical_name_systematic
; 
 ? 
;
_space_group_IT_number 33
_symmetry_cell_setting orthorhombic
_symmetry_space_group_name_Hall 'P 2c -2n'
_symmetry_space_group_name_H-M 'P n a 21'
_atom_sites_solution_hydrogens geom
_atom_sites_solution_primary direct
_atom_sites_solution_secondary difmap
_audit_creation_method SHELXL-97
_cell_angle_alpha 90.00
_cell_angle_beta 90.00
_cell_angle_gamma 90.00
_cell_formula_units_Z 4
_cell_length_a 22.1187(5)
_cell_length_b 15.0113(4)
_cell_length_c 12.0885(4)
_cell_measurement_reflns_used 2785
_cell_measurement_temperature 100(2)
_cell_measurement_theta_max 22.8
_cell_measurement_theta_min 2.35
_cell_volume 4013.75(19)
_computing_cell_refinement 'Bruker APEX2'
_computing_data_collection 'Bruker APEX2'
_computing_data_reduction 'Bruker APEX2'
_computing_molecular_graphics SHELXTL-Plus
_computing_publication_material SHELXL-97
_computing_structure_refinement 'SHELXL-97 (Sheldrick, 1997)'
_computing_structure_solution 'SHELXS-97 (Sheldrick, 1997)'
_diffrn_ambient_temperature 100(2)
_diffrn_measured_fraction_theta_full 0.984
_diffrn_measured_fraction_theta_max 0.981
_diffrn_measurement_device_type 'Bruker APEX2 kappa'
_diffrn_measurement_method 'Bruker APEX2'
_diffrn_radiation_monochromator graphite
_diffrn_radiation_source 'fine-focus sealed tube'
_diffrn_radiation_type MoK\a
_diffrn_radiation_wavelength 0.71073
_diffrn_reflns_av_R_equivalents 0.0627
_diffrn_reflns_av_sigmaI/netI 0.1046
_diffrn_reflns_limit_h_max 29
_diffrn_reflns_limit_h_min 0
_diffrn_reflns_limit_k_max 19
_diffrn_reflns_limit_k_min 0
_diffrn_reflns_limit_l_max 14
_diffrn_reflns_limit_l_min -16
_diffrn_reflns_number 19194
_diffrn_reflns_theta_full 28.30
_diffrn_reflns_theta_max 28.33
_diffrn_reflns_theta_min 1.84
_exptl_absorpt_coefficient_mu 0.319
_exptl_absorpt_correction_T_max 0.9811
_exptl_absorpt_correction_T_min 0.9449
_exptl_absorpt_correction_type multi-scan
_exptl_crystal_colour 'pale brown'
_exptl_crystal_density_diffrn 1.127
_exptl_crystal_density_method 'not measured'
_exptl_crystal_description plate
_exptl_crystal_F_000 1480
_exptl_crystal_size_max 0.18
_exptl_crystal_size_mid 0.16
_exptl_crystal_size_min 0.06
_refine_diff_density_max 0.420
_refine_diff_density_min -0.429
_refine_diff_density_rms 0.064
_refine_ls_abs_structure_details 'Flack H D (1983), Acta Cryst. A39, 876-881'
_refine_ls_abs_structure_Flack -0.012(18)
_refine_ls_extinction_method none
_refine_ls_goodness_of_fit_ref 0.975
_refine_ls_hydrogen_treatment mixed
_refine_ls_matrix_type full
_refine_ls_number_parameters 482
_refine_ls_number_reflns 8824
_refine_ls_number_restraints 1
_refine_ls_restrained_S_all 0.975
_refine_ls_R_factor_all 0.0922
_refine_ls_R_factor_gt 0.0527
_refine_ls_shift/su_max 0.000
_refine_ls_shift/su_mean 0.000
_refine_ls_structure_factor_coef Fsqd
_refine_ls_weighting_details 'calc w=1/[\s^2^(Fo^2^)+(0.0414P)^2^+0.0000P] where P=(Fo^2^+2Fc^2^)/3'
_refine_ls_weighting_scheme calc
_refine_ls_wR_factor_gt 0.0970
_refine_ls_wR_factor_ref 0.1121
_reflns_number_gt 6185
_reflns_number_total 8824
_reflns_threshold_expression >2sigma(I)
_cod_data_source_file ic060749wsup1.cif
_cod_data_source_block eama(1)
_cod_depositor_comments
;
The following automatic conversions were performed:

'_exptl_absorpt_correction_type' value 'Multi-scan' changed to
'multi-scan' according to
/home/saulius/struct/CIF-dictionaries/cif_core.dic dictionary named
'cif_core.dic' version 2.4.2 from 2011-04-26.

Automatic conversion script
Id: cif_fix_values 1891 2012-01-12 08:04:46Z andrius 
;
_cod_original_sg_symbol_H-M Pna21
_cod_database_code 4332722

loop_
_symmetry_equiv_pos_as_xyz
'x, y, z'
'-x, -y, z+1/2'
'x+1/2, -y+1/2, z'
'-x+1/2, y+1/2, z+1/2'

loop_
_atom_site_label
_atom_site_type_symbol
_atom_site_fract_x
_atom_site_fract_y
_atom_site_fract_z
_atom_site_U_iso_or_equiv
_atom_site_adp_type
_atom_site_occupancy
_atom_site_symmetry_multiplicity
_atom_site_calc_flag
_atom_site_refinement_flags
Cr1 Cr 0.088263(17) 0.76120(3) 0.59104(4) 0.01561(11) Uani 1 1 d .
N1 N 0.03622(10) 0.62704(15) 0.5595(2) 0.0182(6) Uani 1 1 d .
N2 N 0.01013(10) 0.70739(15) 0.5305(2) 0.0173(6) Uani 1 1 d .
C1 C -0.00529(12) 0.56311(19) 0.5429(3) 0.0161(6) Uani 1 1 d .
C2 C -0.05814(13) 0.6016(2) 0.5024(3) 0.0200(7) Uani 1 1 d .
C3 C -0.04698(12) 0.6926(2) 0.4963(3) 0.0167(7) Uani 1 1 d .
C4 C 0.00918(13) 0.46691(19) 0.5695(3) 0.0216(8) Uani 1 1 d .
C5 C -0.03696(13) 0.4055(2) 0.5152(3) 0.0259(8) Uani 1 1 d .
H5A H -0.0268 0.3434 0.5318 0.031 Uiso 1 1 calc R
H5B H -0.0364 0.4146 0.4350 0.031 Uiso 1 1 calc R
H5C H -0.0774 0.4190 0.5440 0.031 Uiso 1 1 calc R
C6 C 0.07244(13) 0.4438(2) 0.5274(4) 0.0321(9) Uani 1 1 d .
H6A H 0.1021 0.4836 0.5620 0.038 Uiso 1 1 calc R
H6B H 0.0738 0.4512 0.4469 0.038 Uiso 1 1 calc R
H6C H 0.0819 0.3819 0.5464 0.038 Uiso 1 1 calc R
C7 C 0.00724(14) 0.4538(2) 0.6958(3) 0.0275(8) Uani 1 1 d .
H7A H 0.0366 0.4936 0.7309 0.033 Uiso 1 1 calc R
H7B H 0.0172 0.3919 0.7137 0.033 Uiso 1 1 calc R
H7C H -0.0334 0.4677 0.7232 0.033 Uiso 1 1 calc R
C8 C -0.08760(13) 0.7679(2) 0.4576(3) 0.0225(7) Uani 1 1 d .
C9 C -0.09469(15) 0.8368(2) 0.5510(3) 0.0353(9) Uani 1 1 d .
H9A H -0.1136 0.8084 0.6153 0.042 Uiso 1 1 calc R
H9B H -0.1202 0.8861 0.5253 0.042 Uiso 1 1 calc R
H9C H -0.0548 0.8598 0.5718 0.042 Uiso 1 1 calc R
C10 C -0.14971(14) 0.7324(2) 0.4264(4) 0.0413(11) Uani 1 1 d .
H10A H -0.1457 0.6900 0.3652 0.050 Uiso 1 1 calc R
H10B H -0.1757 0.7819 0.4035 0.050 Uiso 1 1 calc R
H10C H -0.1677 0.7023 0.4904 0.050 Uiso 1 1 calc R
C11 C -0.05935(15) 0.8142(2) 0.3578(3) 0.0342(9) Uani 1 1 d .
H11A H -0.0191 0.8364 0.3776 0.041 Uiso 1 1 calc R
H11B H -0.0850 0.8642 0.3350 0.041 Uiso 1 1 calc R
H11C H -0.0558 0.7716 0.2966 0.041 Uiso 1 1 calc R
N3 N 0.04188(10) 0.79765(16) 0.7370(2) 0.0172(6) Uani 1 1 d .
C12 C 0.05616(13) 0.8749(2) 0.7873(3) 0.0195(7) Uani 1 1 d .
C13 C 0.02274(13) 0.9102(2) 0.8724(3) 0.0209(7) Uani 1 1 d .
C14 C -0.02806(13) 0.8655(2) 0.9138(3) 0.0195(7) Uani 1 1 d .
C15 C -0.04117(14) 0.7845(2) 0.8627(3) 0.0207(7) Uani 1 1 d .
C16 C -0.00653(13) 0.7541(2) 0.7760(3) 0.0207(7) Uani 1 1 d .
C17 C -0.06499(13) 0.9051(2) 1.0070(3) 0.0220(7) Uani 1 1 d .
C18 C -0.09460(15) 0.9917(2) 0.9648(3) 0.0308(9) Uani 1 1 d .
H18A H -0.0631 1.0340 0.9428 0.037 Uiso 1 1 calc R
H18B H -0.1192 1.0179 1.0238 0.037 Uiso 1 1 calc R
H18C H -0.1203 0.9782 0.9009 0.037 Uiso 1 1 calc R
C19 C -0.02375(14) 0.9271(2) 1.1054(3) 0.0305(8) Uani 1 1 d .
H19A H -0.0029 0.8729 1.1296 0.037 Uiso 1 1 calc R
H19B H -0.0482 0.9506 1.1664 0.037 Uiso 1 1 calc R
H19C H 0.0061 0.9718 1.0830 0.037 Uiso 1 1 calc R
C20 C -0.11504(14) 0.8422(2) 1.0470(3) 0.0292(8) Uani 1 1 d .
H20A H -0.1415 0.8270 0.9847 0.035 Uiso 1 1 calc R
H20B H -0.1388 0.8717 1.1048 0.035 Uiso 1 1 calc R
H20C H -0.0969 0.7878 1.0769 0.035 Uiso 1 1 calc R
N4 N 0.16906(10) 0.78945(16) 0.6652(2) 0.0166(6) Uani 1 1 d .
C21 C 0.21557(12) 0.74197(19) 0.7073(3) 0.0152(6) Uani 1 1 d .
C22 C 0.26105(13) 0.8012(2) 0.7362(3) 0.0192(7) Uani 1 1 d .
C23 C 0.23898(12) 0.88578(19) 0.7087(3) 0.0174(7) Uani 1 1 d .
N5 N 0.18335(10) 0.87887(16) 0.6662(2) 0.0174(6) Uani 1 1 d .
C24 C 0.21445(13) 0.64116(19) 0.7141(3) 0.0198(7) Uani 1 1 d .
C25 C 0.21871(13) 0.60287(19) 0.5964(3) 0.0250(7) Uani 1 1 d .
H25A H 0.1839 0.6230 0.5529 0.030 Uiso 1 1 calc R
H25B H 0.2188 0.5376 0.6000 0.030 Uiso 1 1 calc R
H25C H 0.2561 0.6236 0.5614 0.030 Uiso 1 1 calc R
C26 C 0.26833(14) 0.6090(2) 0.7840(3) 0.0256(8) Uani 1 1 d .
H26A H 0.3062 0.6269 0.7482 0.031 Uiso 1 1 calc R
H26B H 0.2670 0.5439 0.7903 0.031 Uiso 1 1 calc R
H26C H 0.2661 0.6356 0.8579 0.031 Uiso 1 1 calc R
C27 C 0.15625(13) 0.6076(2) 0.7686(3) 0.0253(8) Uani 1 1 d .
H27A H 0.1532 0.6319 0.8436 0.030 Uiso 1 1 calc R
H27B H 0.1570 0.5423 0.7721 0.030 Uiso 1 1 calc R
H27C H 0.1213 0.6270 0.7250 0.030 Uiso 1 1 calc R
C28 C 0.26856(12) 0.9766(2) 0.7165(3) 0.0207(7) Uani 1 1 d .
C29 C 0.27682(13) 1.0146(2) 0.5997(4) 0.0296(8) Uani 1 1 d .
H29A H 0.3016 0.9737 0.5557 0.036 Uiso 1 1 calc R
H29B H 0.2969 1.0727 0.6042 0.036 Uiso 1 1 calc R
H29C H 0.2372 1.0217 0.5645 0.036 Uiso 1 1 calc R
C30 C 0.22989(15) 1.0403(2) 0.7841(3) 0.0291(8) Uani 1 1 d .
H30A H 0.1886 1.0406 0.7548 0.035 Uiso 1 1 calc R
H30B H 0.2469 1.1004 0.7795 0.035 Uiso 1 1 calc R
H30C H 0.2293 1.0208 0.8614 0.035 Uiso 1 1 calc R
C31 C 0.33101(14) 0.9683(2) 0.7709(4) 0.0376(10) Uani 1 1 d .
H31A H 0.3268 0.9402 0.8437 0.045 Uiso 1 1 calc R
H31B H 0.3488 1.0277 0.7797 0.045 Uiso 1 1 calc R
H31C H 0.3574 0.9318 0.7242 0.045 Uiso 1 1 calc R
N6 N 0.12820(10) 0.76465(16) 0.4298(2) 0.0172(6) Uani 1 1 d .
C32 C 0.17644(13) 0.8159(2) 0.4095(3) 0.0223(7) Uani 1 1 d .
C33 C 0.19680(14) 0.8339(2) 0.3034(3) 0.0239(8) Uani 1 1 d .
C34 C 0.16802(12) 0.7986(2) 0.2115(3) 0.0200(7) Uani 1 1 d .
C35 C 0.12047(13) 0.7414(2) 0.2338(3) 0.0226(7) Uani 1 1 d .
C36 C 0.10196(14) 0.7264(2) 0.3421(3) 0.0215(7) Uani 1 1 d .
C37 C 0.18621(13) 0.82616(19) 0.0953(3) 0.0236(7) Uani 1 1 d .
C38 C 0.16416(13) 0.92154(19) 0.0760(3) 0.0261(8) Uani 1 1 d .
H38A H 0.1200 0.9234 0.0818 0.031 Uiso 1 1 calc R
H38B H 0.1765 0.9413 0.0021 0.031 Uiso 1 1 calc R
H38C H 0.1819 0.9610 0.1319 0.031 Uiso 1 1 calc R
C39 C 0.25539(13) 0.8221(2) 0.0811(3) 0.0349(8) Uani 1 1 d .
H39A H 0.2745 0.8651 0.1311 0.042 Uiso 1 1 calc R
H39B H 0.2660 0.8368 0.0045 0.042 Uiso 1 1 calc R
H39C H 0.2697 0.7620 0.0986 0.042 Uiso 1 1 calc R
C40 C 0.15768(16) 0.7676(2) 0.0059(3) 0.0324(9) Uani 1 1 d .
H40A H 0.1692 0.7054 0.0183 0.039 Uiso 1 1 calc R
H40B H 0.1720 0.7868 -0.0670 0.039 Uiso 1 1 calc R
H40C H 0.1136 0.7732 0.0092 0.039 Uiso 1 1 calc R
H2 H -0.0928(13) 0.573(2) 0.488(3) 0.018(8) Uiso 1 1 d .
H12 H 0.0944(13) 0.910(2) 0.759(3) 0.028(9) Uiso 1 1 d .
H13 H 0.0342(12) 0.966(2) 0.901(3) 0.019(8) Uiso 1 1 d .
H15 H -0.0758(13) 0.7508(18) 0.879(3) 0.012(8) Uiso 1 1 d .
H16 H -0.0165(12) 0.696(2) 0.740(3) 0.014(8) Uiso 1 1 d .
H22 H 0.2992(14) 0.788(2) 0.768(3) 0.026(9) Uiso 1 1 d .
H32 H 0.1936(13) 0.839(2) 0.473(3) 0.022(9) Uiso 1 1 d .
H33 H 0.2287(15) 0.870(2) 0.294(3) 0.035(10) Uiso 1 1 d .
H35 H 0.0993(14) 0.710(2) 0.177(3) 0.036(10) Uiso 1 1 d .
H36 H 0.0652(14) 0.690(2) 0.356(3) 0.027(9) Uiso 1 1 d .

loop_
_atom_site_aniso_label
_atom_site_aniso_U_11
_atom_site_aniso_U_22
_atom_site_aniso_U_33
_atom_site_aniso_U_23
_atom_site_aniso_U_13
_atom_site_aniso_U_12
Cr1 0.01379(18) 0.0164(2) 0.0167(2) -0.0014(3) -0.0014(2) -0.00114(18)
N1 0.0183(12) 0.0169(13) 0.0194(17) -0.0010(10) 0.0012(10) 0.0010(11)
N2 0.0186(12) 0.0126(13) 0.0208(16) -0.0001(11) 0.0013(11) 0.0009(10)
C1 0.0193(14) 0.0148(15) 0.0143(17) -0.0004(12) 0.0036(13) -0.0021(12)
C2 0.0140(14) 0.0230(18) 0.023(2) 0.0028(14) -0.0023(13) -0.0046(13)
C3 0.0159(14) 0.0198(17) 0.0145(18) -0.0007(13) 0.0003(12) -0.0010(13)
C4 0.0193(14) 0.0176(16) 0.028(2) 0.0012(13) 0.0027(13) -0.0024(12)
C5 0.0309(17) 0.0154(17) 0.031(2) 0.0001(15) -0.0012(16) -0.0042(14)
C6 0.0267(17) 0.0190(18) 0.051(3) 0.0007(16) 0.0080(18) 0.0022(14)
C7 0.0342(18) 0.0222(18) 0.026(2) 0.0047(15) -0.0045(15) 0.0028(15)
C8 0.0194(15) 0.0213(18) 0.027(2) 0.0023(14) -0.0028(14) 0.0001(14)
C9 0.0347(19) 0.030(2) 0.041(3) -0.0039(16) -0.0018(17) 0.0143(16)
C10 0.0231(17) 0.035(2) 0.066(3) 0.007(2) -0.0154(19) 0.0016(16)
C11 0.0361(19) 0.036(2) 0.030(2) 0.0122(17) 0.0036(17) 0.0083(17)
N3 0.0149(12) 0.0162(13) 0.0204(16) -0.0010(11) 0.0000(11) -0.0002(10)
C12 0.0200(15) 0.0205(17) 0.0180(19) -0.0001(14) -0.0012(13) -0.0014(13)
C13 0.0251(16) 0.0155(18) 0.022(2) -0.0004(14) -0.0004(14) -0.0012(14)
C14 0.0173(14) 0.0187(17) 0.022(2) 0.0032(13) -0.0012(13) 0.0040(13)
C15 0.0195(16) 0.0206(18) 0.022(2) 0.0023(14) 0.0026(14) -0.0044(14)
C16 0.0237(16) 0.0192(18) 0.0192(19) 0.0012(14) -0.0003(13) -0.0033(14)
C17 0.0250(15) 0.0209(17) 0.020(2) -0.0008(14) 0.0036(14) -0.0008(14)
C18 0.0315(18) 0.026(2) 0.035(2) 0.0007(15) 0.0088(16) 0.0080(15)
C19 0.0333(17) 0.0323(19) 0.026(2) -0.0047(17) 0.0021(17) -0.0042(14)
C20 0.0264(16) 0.034(2) 0.027(2) -0.0009(15) 0.0076(15) 0.0008(15)
N4 0.0190(12) 0.0141(14) 0.0169(15) -0.0035(11) 0.0015(10) -0.0019(10)
C21 0.0152(13) 0.0180(16) 0.0125(18) 0.0002(13) 0.0018(12) 0.0024(12)
C22 0.0151(14) 0.0204(17) 0.022(2) 0.0003(13) -0.0017(13) 0.0009(13)
C23 0.0173(14) 0.0203(16) 0.0146(18) -0.0019(13) -0.0002(13) -0.0028(12)
N5 0.0153(12) 0.0154(14) 0.0215(16) -0.0025(11) -0.0017(11) -0.0014(10)
C24 0.0203(14) 0.0164(16) 0.023(2) -0.0014(13) -0.0034(14) -0.0014(13)
C25 0.0264(14) 0.0201(15) 0.029(2) -0.0037(18) -0.0034(17) 0.0025(12)
C26 0.0273(17) 0.0205(18) 0.029(2) 0.0023(15) -0.0050(15) 0.0013(14)
C27 0.0303(17) 0.0192(18) 0.026(2) -0.0003(14) -0.0019(15) -0.0027(14)
C28 0.0182(14) 0.0216(17) 0.022(2) 0.0002(14) -0.0021(14) -0.0020(12)
C29 0.0309(16) 0.0245(17) 0.034(2) 0.0047(18) 0.0064(18) -0.0062(13)
C30 0.0397(19) 0.0190(18) 0.029(2) -0.0077(15) 0.0045(16) -0.0054(15)
C31 0.0309(18) 0.028(2) 0.054(3) 0.0069(19) -0.0163(18) -0.0105(15)
N6 0.0154(12) 0.0165(14) 0.0197(17) -0.0012(12) -0.0016(11) 0.0003(10)
C32 0.0193(16) 0.0216(18) 0.026(2) -0.0038(15) -0.0019(14) -0.0040(13)
C33 0.0220(17) 0.0224(19) 0.027(2) -0.0026(15) 0.0037(15) -0.0043(14)
C34 0.0190(15) 0.0186(17) 0.022(2) 0.0005(14) 0.0024(14) 0.0047(13)
C35 0.0216(16) 0.0265(19) 0.020(2) -0.0067(15) -0.0029(14) -0.0029(14)
C36 0.0206(15) 0.0219(18) 0.022(2) -0.0046(14) -0.0017(13) -0.0050(13)
C37 0.0269(14) 0.0247(16) 0.0192(18) 0.0007(17) 0.0003(17) -0.0003(12)
C38 0.0278(15) 0.0235(17) 0.027(2) 0.0029(16) -0.0005(15) -0.0039(13)
C39 0.0338(17) 0.047(2) 0.024(2) 0.006(2) 0.0117(18) 0.0078(15)
C40 0.049(2) 0.027(2) 0.021(2) 0.0028(16) 0.0025(17) -0.0039(17)

loop_
_atom_type_symbol
_atom_type_description
_atom_type_scat_dispersion_real
_atom_type_scat_dispersion_imag
_atom_type_scat_source
C C 0.0033 0.0016 'International Tables Vol C Tables 4.2.6.8 and 6.1.1.4'
H H 0.0000 0.0000 'International Tables Vol C Tables 4.2.6.8 and 6.1.1.4'
N N 0.0061 0.0033 'International Tables Vol C Tables 4.2.6.8 and 6.1.1.4'
Cr Cr 0.3209 0.6236 'International Tables Vol C Tables 4.2.6.8 and 6.1.1.4'

loop_
_geom_angle_atom_site_label_1
_geom_angle_atom_site_label_2
_geom_angle_atom_site_label_3
_geom_angle
N2 Cr1 N4 168.15(10)
N2 Cr1 N3 89.47(10)
N4 Cr1 N3 90.25(10)
N2 Cr1 N6 91.85(10)
N4 Cr1 N6 91.94(10)
N3 Cr1 N6 162.63(10)
N2 Cr1 N1 35.82(8)
N4 Cr1 N1 132.61(9)
N3 Cr1 N1 96.85(9)
N6 Cr1 N1 94.31(9)
C1 N1 N2 107.5(2)
C1 N1 Cr1 166.17(19)
N2 N1 Cr1 59.88(13)
C3 N2 N1 109.0(2)
C3 N2 Cr1 165.5(2)
N1 N2 Cr1 84.30(15)
N1 C1 C2 109.2(3)
N1 C1 C4 120.4(2)
C2 C1 C4 130.4(3)
C3 C2 C1 106.1(3)
N2 C3 C2 108.2(3)
N2 C3 C8 121.7(3)
C2 C3 C8 130.0(3)
C1 C4 C5 110.2(2)
C1 C4 C6 109.8(2)
C5 C4 C6 109.5(3)
C1 C4 C7 109.0(3)
C5 C4 C7 109.3(3)
C6 C4 C7 109.0(3)
C3 C8 C10 110.4(3)
C3 C8 C11 109.9(3)
C10 C8 C11 109.4(3)
C3 C8 C9 109.6(3)
C10 C8 C9 109.0(3)
C11 C8 C9 108.5(3)
C16 N3 C12 116.7(3)
C16 N3 Cr1 123.7(2)
C12 N3 Cr1 119.1(2)
N3 C12 C13 123.0(3)
C12 C13 C14 120.9(3)
C15 C14 C13 115.2(3)
C15 C14 C17 124.1(3)
C13 C14 C17 120.6(3)
C16 C15 C14 120.7(3)
N3 C16 C15 123.4(3)
C14 C17 C20 112.5(3)
C14 C17 C19 109.9(2)
C20 C17 C19 108.5(3)
C14 C17 C18 108.3(3)
C20 C17 C18 108.4(2)
C19 C17 C18 109.1(3)
C21 N4 N5 109.6(2)
C21 N4 Cr1 136.2(2)
N5 N4 Cr1 113.95(18)
N4 C21 C22 108.0(2)
N4 C21 C24 122.3(2)
C22 C21 C24 129.7(3)
C21 C22 C23 105.6(3)
N5 C23 C22 110.0(3)
N5 C23 C28 119.4(3)
C22 C23 C28 130.6(3)
C23 N5 N4 106.8(2)
C21 C24 C27 111.5(2)
C21 C24 C25 108.8(3)
C27 C24 C25 109.0(2)
C21 C24 C26 109.3(2)
C27 C24 C26 108.2(3)
C25 C24 C26 110.1(3)
C23 C28 C30 110.9(2)
C23 C28 C29 109.2(3)
C30 C28 C29 109.1(3)
C23 C28 C31 110.0(3)
C30 C28 C31 109.0(3)
C29 C28 C31 108.5(3)
C32 N6 C36 116.6(3)
C32 N6 Cr1 120.6(2)
C36 N6 Cr1 122.1(2)
N6 C32 C33 122.7(3)
C32 C33 C34 121.2(3)
C35 C34 C33 115.4(3)
C35 C34 C37 123.4(3)
C33 C34 C37 121.1(3)
C34 C35 C36 120.5(3)
N6 C36 C35 123.3(3)
C34 C37 C38 108.1(3)
C34 C37 C40 112.8(3)
C38 C37 C40 107.4(3)
C34 C37 C39 110.8(3)
C38 C37 C39 109.6(2)
C40 C37 C39 108.0(3)

loop_
_geom_bond_atom_site_label_1
_geom_bond_atom_site_label_2
_geom_bond_distance
Cr1 N2 2.043(2)
Cr1 N4 2.044(2)
Cr1 N3 2.113(3)
Cr1 N6 2.141(3)
Cr1 N1 2.351(2)
N1 C1 1.343(3)
N1 N2 1.382(3)
N2 C3 1.347(4)
C1 C2 1.393(4)
C1 C4 1.513(4)
C2 C3 1.389(4)
C3 C8 1.519(4)
C4 C5 1.523(4)
C4 C6 1.528(4)
C4 C7 1.540(5)
C8 C10 1.522(4)
C8 C11 1.526(5)
C8 C9 1.538(5)
N3 C16 1.340(4)
N3 C12 1.347(4)
C12 C13 1.373(5)
C13 C14 1.402(4)
C14 C15 1.394(4)
C14 C17 1.513(4)
C15 C16 1.377(5)
C17 C20 1.533(4)
C17 C19 1.535(5)
C17 C18 1.542(4)
N4 C21 1.351(4)
N4 N5 1.379(3)
C21 C22 1.387(4)
C21 C24 1.516(4)
C22 C23 1.400(4)
C23 N5 1.337(4)
C23 C28 1.515(4)
C24 C27 1.531(4)
C24 C25 1.538(5)
C24 C26 1.538(4)
C28 C30 1.521(4)
C28 C29 1.534(5)
C28 C31 1.535(4)
N6 C32 1.338(4)
N6 C36 1.338(4)
C32 C33 1.385(5)
C33 C34 1.387(5)
C34 C35 1.384(4)
C34 C37 1.518(5)
C35 C36 1.391(5)
C37 C38 1.530(4)
C37 C40 1.529(5)
C37 C39 1.541(4)
